data_7212968
loop_
_publ_author_name
'Aggarwal, Varinder K.'
'Masters, Susannah J.'
'Adams, Harry'
'Spey, Sharon E.'
'Brown, George R.'
'Foubister, Alan J.'

_publ_section_title
;
 The effects of different ester and ketal protecting groups on the
 reactivity and selectivity of tartrate-derived silylketene acetals
;
_journal_issue 2
_journal_name_full 'Journal of the Chemical Society, Perkin Transactions 1'
_journal_page_first 155
_journal_paper_doi 10.1039/a807863g
_journal_year 1999
_chemical_formula_sum 'C22 H32 O7'
_chemical_formula_weight 408.48
_chemical_name_systematic
; 


 ? 


;
_space_group_IT_number 4
_symmetry_cell_setting monoclinic
_symmetry_space_group_name_Hall 'P 2yb'
_symmetry_space_group_name_H-M 'P 1 21 1'
_atom_sites_solution_hydrogens geom
_atom_sites_solution_primary direct
_atom_sites_solution_secondary difmap
_audit_creation_method SHELXL
_cell_angle_alpha 90.00
_cell_angle_beta 117.38(3)
_cell_angle_gamma 90.00
_cell_formula_units_Z 2
_cell_length_a 10.217(2)
_cell_length_b 11.655(2)
_cell_length_c 10.936(2)
_cell_measurement_temperature 293(2)
_cell_volume 1156.4(5)
_computing_cell_refinement 'Siemens XSCANS'
_computing_data_collection 'Siemens XSCANS'
_computing_data_reduction 'Siemens SHELXTL'
_computing_molecular_graphics 'Siemens SHELXTL'
_computing_publication_material 'Siemens SHELXTL'
_computing_structure_refinement 'SHELXL-93 (Sheldrick, 1993)'
_computing_structure_solution 'SHELXS-86 (Sheldrick, 1990)'
_diffrn_ambient_temperature 293(2)
_diffrn_measurement_device 'Siemens P4'
_diffrn_measurement_method '\w scans'
_diffrn_radiation_monochromator graphite
_diffrn_radiation_source 'fine-focus sealed tube'
_diffrn_radiation_type MoK\a
_diffrn_radiation_wavelength 0.71073
_diffrn_reflns_av_R_equivalents 0.0833
_diffrn_reflns_av_sigmaI/netI 0.0543
_diffrn_reflns_limit_h_max 12
_diffrn_reflns_limit_h_min -1
_diffrn_reflns_limit_k_max 13
_diffrn_reflns_limit_k_min -1
_diffrn_reflns_limit_l_max 12
_diffrn_reflns_limit_l_min -12
_diffrn_reflns_number 2741
_diffrn_reflns_theta_max 25.00
_diffrn_reflns_theta_min 2.10
_exptl_absorpt_coefficient_mu 0.087
_exptl_absorpt_correction_type none
_exptl_crystal_colour colourless
_exptl_crystal_density_diffrn 1.173
_exptl_crystal_description prismatic
_exptl_crystal_F_000 440
_exptl_crystal_size_max 0.6
_exptl_crystal_size_mid 0.4
_exptl_crystal_size_min 0.2
_refine_diff_density_max 0.194
_refine_diff_density_min -0.258
_refine_diff_density_rms 0.050
_refine_ls_abs_structure_details 'Flack H D (1983), Acta Cryst. A39, 876-881'
_refine_ls_abs_structure_Flack -0.13(190)
_refine_ls_extinction_method none
_refine_ls_goodness_of_fit_all 1.107
_refine_ls_goodness_of_fit_obs 1.002
_refine_ls_matrix_type full
_refine_ls_number_parameters 291
_refine_ls_number_reflns 2325
_refine_ls_number_restraints 15
_refine_ls_restrained_S_all 1.337
_refine_ls_restrained_S_obs 1.001
_refine_ls_R_factor_all 0.0628
_refine_ls_R_factor_obs 0.0495
_refine_ls_shift/esd_max -0.001
_refine_ls_shift/esd_mean 0.000
_refine_ls_structure_factor_coef Fsqd
_refine_ls_weighting_details 'w=1/[\s^2^(Fo^2^)+(0.0717P)^2^+0.3857P] where P=(Fo^2^+2Fc^2^)/3'
_refine_ls_weighting_scheme calc
_refine_ls_wR_factor_all 0.1816
_refine_ls_wR_factor_obs 0.1253
_reflns_number_observed 2020
_reflns_number_total 2329
_reflns_observed_criterion >2sigma(I)
_cod_data_source_file 807863Gsup1.cif
_cod_data_source_block ova4
_cod_depositor_comments
;
The following automatic conversions were performed:

'_symmetry_cell_setting' value 'Monoclinic' changed to 'monoclinic'
according to /home/saulius/struct/CIF-dictionaries/cif_core.dic
dictionary named 'cif_core.dic' version 2.4.2 from 2011-04-26.

Automatic conversion script
Id: cif_fix_values 1891 2012-01-12 08:04:46Z andrius 

The following automatic conversions were performed:

'_refine_ls_weighting_scheme' value 'calc
w=1/[\s^2^(Fo^2^)+(0.0717P)^2^+0.3857P] where P=(Fo^2^+2Fc^2^)/3' was
changed to 'calc'. New tag '_refine_ls_weighting_details' was
created. The value of the new tag was set to
'w=1/[\s^2^(Fo^2^)+(0.0717P)^2^+0.3857P] where P=(Fo^2^+2Fc^2^)/3'.

Automatic conversion script
Id: cif_fix_values 3143 2015-03-26 13:38:13Z robertas 
;
_cod_original_cell_volume 1156.4(4)
_cod_original_sg_symbol_H-M P2(1)
_cod_database_code 7212968

loop_
_symmetry_equiv_pos_as_xyz
'x, y, z'
'-x, y+1/2, -z'

loop_
_atom_site_aniso_label
_atom_site_aniso_U_11
_atom_site_aniso_U_22
_atom_site_aniso_U_33
_atom_site_aniso_U_23
_atom_site_aniso_U_13
_atom_site_aniso_U_12
O1 0.0381(12) 0.0383(14) 0.0379(13) 0.0050(12) 0.0078(10) 0.0053(11)
O2 0.0346(12) 0.0409(15) 0.0415(14) 0.0025(12) 0.0052(11) 0.0002(11)
O3 0.062(2) 0.042(2) 0.060(2) -0.010(2) 0.0187(15) -0.0105(14)
O4 0.057(2) 0.069(2) 0.055(2) 0.017(2) 0.0158(15) -0.008(2)
O5 0.0461(14) 0.076(2) 0.0484(15) -0.012(2) 0.0223(12) 0.001(2)
O6 0.0400(13) 0.056(2) 0.0398(14) 0.0069(14) 0.0086(11) 0.0128(14)
O7 0.063(2) 0.083(2) 0.0378(14) 0.002(2) 0.0164(13) 0.020(2)
C1 0.037(2) 0.073(3) 0.051(2) -0.008(2) 0.016(2) -0.013(2)
C2 0.066(3) 0.105(4) 0.058(3) 0.004(3) 0.030(2) -0.006(3)
C3 0.098(5) 0.182(10) 0.066(4) 0.006(5) 0.045(4) -0.024(6)
C4 0.107(5) 0.205(12) 0.109(6) -0.059(7) 0.082(5) -0.056(7)
C5 0.076(4) 0.135(7) 0.133(6) -0.033(6) 0.074(4) -0.019(4)
C6 0.048(2) 0.091(4) 0.086(3) -0.015(3) 0.036(2) -0.010(3)
C7 0.038(2) 0.043(2) 0.040(2) 0.000(2) 0.0088(15) -0.001(2)
C8 0.031(2) 0.043(2) 0.034(2) 0.003(2) 0.0083(14) 0.006(2)
C9 0.034(2) 0.038(2) 0.036(2) -0.001(2) 0.0104(14) 0.0049(15)
C10 0.044(2) 0.035(2) 0.039(2) -0.001(2) 0.014(2) 0.004(2)
C11 0.037(2) 0.040(2) 0.037(2) 0.001(2) 0.0087(15) 0.003(2)
C12 0.037(2) 0.066(3) 0.051(2) -0.002(2) 0.008(2) 0.006(2)
C13 0.058(2) 0.059(3) 0.042(2) -0.003(2) 0.014(2) 0.000(2)
C14 0.043(2) 0.037(2) 0.043(2) 0.001(2) 0.014(2) 0.002(2)
C15 0.063(3) 0.081(4) 0.067(3) -0.020(3) 0.042(2) -0.007(3)
C16A 0.060(4) 0.211(27) 0.112(5) -0.080(12) 0.040(4) 0.002(7)
C16B 0.054(5) 0.210(28) 0.108(7) -0.083(13) 0.059(5) 0.008(9)
C17 0.099(4) 0.086(4) 0.070(3) -0.018(3) 0.051(3) -0.006(4)
C18 0.198(10) 0.090(5) 0.165(8) -0.006(6) 0.144(8) -0.017(6)
C19 0.051(2) 0.049(2) 0.041(2) 0.004(2) 0.006(2) 0.007(2)
C20 0.042(2) 0.126(6) 0.072(3) 0.010(4) 0.008(2) 0.017(3)
C21 0.073(3) 0.063(3) 0.042(2) 0.003(2) 0.010(2) 0.002(3)
C22A 0.094(8) 0.043(3) 0.041(7) 0.002(3) -0.002(5) 0.013(4)
C22B 0.092(10) 0.044(6) 0.046(10) 0.002(7) -0.003(7) 0.014(6)

loop_
_atom_site_label
_atom_site_type_symbol
_atom_site_fract_x
_atom_site_fract_y
_atom_site_fract_z
_atom_site_U_iso_or_equiv
_atom_site_thermal_displace_type
_atom_site_occupancy
_atom_site_calc_flag
_atom_site_refinement_flags
_atom_site_disorder_group
O1 O 0.0049(3) 0.9748(2) 0.5138(3) 0.0419(6) Uani 1 d . .
O2 O -0.0289(3) 0.7826(2) 0.5321(3) 0.0438(6) Uani 1 d . .
O3 O 0.2442(3) 1.1187(3) 0.6710(3) 0.0582(8) Uani 1 d . .
H3 H 0.3245(7) 1.1510(11) 0.7069(59) 0.087 Uiso 1 calc R .
O4 O 0.1155(3) 0.6830(3) 0.7902(3) 0.0643(9) Uani 1 d . .
O5 O -0.0349(3) 0.9912(3) 0.7294(3) 0.0567(8) Uani 1 d . .
O6 O 0.3315(3) 0.7379(3) 0.8000(3) 0.0490(7) Uani 1 d . .
O7 O 0.2012(3) 0.9581(4) 0.8793(3) 0.0640(9) Uani 1 d . .
C1 C 0.3008(4) 0.9798(5) 0.5375(4) 0.0550(11) Uani 1 d . .
C2 C 0.2429(6) 1.0484(7) 0.4211(5) 0.076(2) Uani 1 d . .
H2 H 0.1825(6) 1.1100(7) 0.4155(5) 0.091 Uiso 1 calc R .
C3 C 0.2745(8) 1.0259(10) 0.3128(7) 0.113(3) Uani 1 d . .
H3A H 0.2379(8) 1.0735(10) 0.2360(7) 0.135 Uiso 1 calc R .
C4 C 0.3608(9) 0.9318(12) 0.3200(9) 0.128(4) Uani 1 d . .
H4 H 0.3790(9) 0.9151(12) 0.2461(9) 0.154 Uiso 1 calc R .
C5 C 0.4209(7) 0.8616(9) 0.4368(9) 0.104(3) Uani 1 d . .
H5 H 0.4793(7) 0.7990(9) 0.4411(9) 0.125 Uiso 1 calc R .
C6 C 0.3923(5) 0.8864(6) 0.5445(6) 0.0731(15) Uani 1 d . .
H6 H 0.4337(5) 0.8413(6) 0.6234(6) 0.088 Uiso 1 calc R .
C7 C 0.2646(4) 1.0005(4) 0.6540(4) 0.0441(9) Uani 1 d . .
H7 H 0.3478(4) 0.9732(4) 0.7389(4) 0.053 Uiso 1 calc R .
C8 C 0.1250(4) 0.9367(3) 0.6375(4) 0.0388(8) Uani 1 d . .
C9 C 0.1234(4) 0.8054(3) 0.6142(4) 0.0383(8) Uani 1 d . .
H9 H 0.1767(4) 0.7880(3) 0.5614(4) 0.046 Uiso 1 calc R .
C10 C 0.1860(4) 0.7330(4) 0.7454(4) 0.0416(8) Uani 1 d . .
C11 C -0.0860(4) 0.8801(4) 0.4393(4) 0.0416(8) Uani 1 d . .
C12 C -0.2415(4) 0.9006(4) 0.4135(4) 0.0559(12) Uani 1 d . .
H12A H -0.2444(8) 0.9053(32) 0.4999(4) 0.084 Uiso 1 calc R .
H12B H -0.3028(9) 0.8384(17) 0.3602(33) 0.084 Uiso 1 calc R .
H12C H -0.2768(15) 0.9712(17) 0.3639(34) 0.084 Uiso 1 calc R .
C13 C -0.0714(5) 0.8615(5) 0.3102(4) 0.0562(11) Uani 1 d . .
H13A H -0.1398(29) 0.8034(22) 0.2552(18) 0.084 Uiso 1 calc R .
H13B H 0.0272(12) 0.8373(30) 0.3340(4) 0.084 Uiso 1 calc R .
H13C H -0.0924(38) 0.9318(9) 0.2590(19) 0.084 Uiso 1 calc R .
C14 C 0.1021(4) 0.9643(4) 0.7635(4) 0.0430(8) Uani 1 d . .
C15 C -0.0872(5) 1.0148(5) 0.8349(5) 0.0658(14) Uani 1 d D .
C16A C -0.2466(13) 1.0456(35) 0.7477(25) 0.127(9) Uani 0.73(6) d PDU 1
H16A H -0.2980(13) 0.9812(35) 0.6914(25) 0.191 Uiso 0.73(6) calc PR 1
H16B H -0.2534(13) 1.1097(35) 0.6898(25) 0.191 Uiso 0.73(6) calc PR 1
H16C H -0.2900(13) 1.0657(35) 0.8061(25) 0.191 Uiso 0.73(6) calc PR 1
C16B C -0.2494(25) 0.9982(72) 0.7471(56) 0.116(9) Uani 0.27(6) d PDU 2
H16D H -0.2669(25) 0.9245(72) 0.7030(56) 0.173 Uiso 0.27(6) calc PR 2
H16E H -0.2868(25) 1.0573(72) 0.6783(56) 0.173 Uiso 0.27(6) calc PR 2
H16F H -0.2986(25) 1.0020(72) 0.8036(56) 0.173 Uiso 0.27(6) calc PR 2
C17 C -0.0104(7) 1.1154(6) 0.9196(6) 0.080(2) Uani 1 d . .
H17A H 0.0926(11) 1.0984(15) 0.9724(37) 0.121 Uiso 1 calc R .
H17B H -0.0513(36) 1.1332(26) 0.9807(35) 0.121 Uiso 1 calc R .
H17C H -0.0226(44) 1.1799(12) 0.8607(7) 0.121 Uiso 1 calc R .
C18 C -0.0593(11) 0.9081(7) 0.9224(10) 0.127(3) Uani 1 d . .
H18A H -0.0959(70) 0.8421(10) 0.8638(10) 0.191 Uiso 1 calc R .
H18B H -0.1089(67) 0.9149(27) 0.9783(56) 0.191 Uiso 1 calc R .
H18C H 0.0447(14) 0.8996(34) 0.9807(52) 0.191 Uiso 1 calc R .
C19 C 0.4327(5) 0.6884(4) 0.9369(4) 0.0527(11) Uani 1 d D .
C20 C 0.5833(5) 0.7208(8) 0.9504(6) 0.087(2) Uani 1 d . .
H20A H 0.6591(5) 0.6908(40) 1.0351(28) 0.130 Uiso 1 calc R .
H20B H 0.5916(22) 0.8029(8) 0.9501(54) 0.130 Uiso 1 calc R .
H20C H 0.5941(24) 0.6893(39) 0.8744(31) 0.130 Uiso 1 calc R .
C21 C 0.4073(5) 0.7439(5) 1.0473(5) 0.0658(13) Uani 1 d . .
H21A H 0.4775(29) 0.7151(25) 1.1355(6) 0.099 Uiso 1 calc R .
H21B H 0.3093(16) 0.7269(28) 1.0329(24) 0.099 Uiso 1 calc R .
H21C H 0.4187(41) 0.8255(6) 1.0444(25) 0.099 Uiso 1 calc R .
C22A C 0.4075(21) 0.5590(8) 0.9413(21) 0.072(4) Uani 0.73(6) d PDU 1
H22A H 0.4850(40) 0.5270(12) 1.0236(38) 0.108 Uiso 0.73(6) calc PR 1
H22B H 0.4074(71) 0.5229(11) 0.8623(39) 0.108 Uiso 0.73(6) calc PR 1
H22C H 0.3144(35) 0.5461(8) 0.9406(65) 0.108 Uiso 0.73(6) calc PR 1
C22B C 0.4371(63) 0.5620(24) 0.9059(47) 0.074(7) Uani 0.27(6) d PDU 2
H22D H 0.5085(144) 0.5237(35) 0.9869(64) 0.111 Uiso 0.27(6) calc PR 2
H22E H 0.4639(174) 0.5536(25) 0.8330(118) 0.111 Uiso 0.27(6) calc PR 2
H22F H 0.3417(81) 0.5286(38) 0.8783(164) 0.111 Uiso 0.27(6) calc PR 2

loop_
_atom_type_symbol
_atom_type_description
_atom_type_scat_dispersion_real
_atom_type_scat_dispersion_imag
_atom_type_scat_source
C C 0.0033 0.0016 'International Tables Vol C Tables 4.2.6.8 and 6.1.1.4'
H H 0.0000 0.0000 'International Tables Vol C Tables 4.2.6.8 and 6.1.1.4'
O O 0.0106 0.0060 'International Tables Vol C Tables 4.2.6.8 and 6.1.1.4'

loop_
_geom_angle_atom_site_label_1
_geom_angle_atom_site_label_2
_geom_angle_atom_site_label_3
_geom_angle
C8 O1 C11 110.7(3)
C9 O2 C11 105.5(3)
C14 O5 C15 122.4(3)
C10 O6 C19 123.6(3)
C2 C1 C6 119.1(5)
C2 C1 C7 121.3(5)
C6 C1 C7 119.5(4)
C3 C2 C1 120.4(7)
C4 C3 C2 119.5(8)
C3 C4 C5 121.0(6)
C6 C5 C4 118.9(8)
C5 C6 C1 120.9(7)
O3 C7 C1 112.1(4)
O3 C7 C8 107.4(3)
C1 C7 C8 113.5(3)
O1 C8 C14 111.7(3)
O1 C8 C7 108.0(3)
C14 C8 C7 108.0(3)
O1 C8 C9 102.3(3)
C14 C8 C9 111.1(3)
C7 C8 C9 115.7(3)
O2 C9 C10 110.8(3)
O2 C9 C8 102.4(3)
C10 C9 C8 115.0(3)
O4 C10 O6 126.9(4)
O4 C10 C9 125.7(3)
O6 C10 C9 107.4(3)
O1 C11 O2 104.9(3)
O1 C11 C12 109.8(3)
O2 C11 C12 107.8(3)
O1 C11 C13 109.1(3)
O2 C11 C13 111.2(4)
C12 C11 C13 113.6(3)
O7 C14 O5 125.7(4)
O7 C14 C8 122.0(3)
O5 C14 C8 112.2(3)
C17 C15 C16B 128.1(26)
C17 C15 O5 110.7(4)
C16B C15 O5 99.4(20)
C17 C15 C18 111.4(5)
C16B C15 C18 97.5(36)
O5 C15 C18 107.7(4)
C17 C15 C16A 108.4(15)
O5 C15 C16A 102.7(11)
C18 C15 C16A 115.6(17)
O6 C19 C21 110.2(4)
O6 C19 C20 101.8(4)
C21 C19 C20 110.9(4)
O6 C19 C22B 103.3(17)
C21 C19 C22B 129.4(25)
C20 C19 C22B 97.5(26)
O6 C19 C22A 111.3(6)
C21 C19 C22A 107.9(12)
C20 C19 C22A 114.7(10)

loop_
_geom_bond_atom_site_label_1
_geom_bond_atom_site_label_2
_geom_bond_distance
O1 C8 1.416(4)
O1 C11 1.432(5)
O2 C9 1.418(5)
O2 C11 1.455(5)
O3 C7 1.419(5)
O4 C10 1.194(5)
O5 C14 1.310(5)
O5 C15 1.504(5)
O6 C10 1.324(5)
O6 C19 1.489(5)
O7 C14 1.206(5)
C1 C2 1.384(8)
C1 C6 1.414(8)
C1 C7 1.501(6)
C2 C3 1.388(9)
C3 C4 1.386(15)
C4 C5 1.398(13)
C5 C6 1.368(9)
C7 C8 1.543(5)
C8 C14 1.534(5)
C8 C9 1.551(5)
C9 C10 1.527(5)
C11 C12 1.499(5)
C11 C13 1.501(6)
C15 C17 1.476(8)
C15 C16B 1.50(2)
C15 C18 1.514(10)
C15 C16A 1.504(14)
C19 C21 1.494(7)
C19 C20 1.525(7)
C19 C22B 1.52(2)
C19 C22A 1.534(11)

loop_
_geom_torsion_atom_site_label_1
_geom_torsion_atom_site_label_2
_geom_torsion_atom_site_label_3
_geom_torsion_atom_site_label_4
_geom_torsion
C6 C1 C2 C3 -0.1(8)
C7 C1 C2 C3 -178.1(5)
C1 C2 C3 C4 2.0(11)
C2 C3 C4 C5 -2.3(12)
C3 C4 C5 C6 0.5(11)
C4 C5 C6 C1 1.5(10)
C2 C1 C6 C5 -1.7(8)
C7 C1 C6 C5 176.4(5)
C2 C1 C7 O3 -33.2(6)
C6 C1 C7 O3 148.7(4)
C2 C1 C7 C8 88.7(5)
C6 C1 C7 C8 -89.4(5)
C11 O1 C8 C14 -104.4(4)
C11 O1 C8 C7 137.0(3)
C11 O1 C8 C9 14.5(4)
O3 C7 C8 O1 64.8(4)
C1 C7 C8 O1 -59.7(4)
O3 C7 C8 C14 -56.1(4)
C1 C7 C8 C14 179.4(4)
O3 C7 C8 C9 178.7(3)
C1 C7 C8 C9 54.3(5)
C11 O2 C9 C10 161.0(3)
C11 O2 C9 C8 37.9(4)
O1 C8 C9 O2 -32.1(4)
C14 C8 C9 O2 87.2(3)
C7 C8 C9 O2 -149.3(3)
O1 C8 C9 C10 -152.4(3)
C14 C8 C9 C10 -33.1(4)
C7 C8 C9 C10 90.5(4)
C19 O6 C10 O4 -5.8(7)
C19 O6 C10 C9 173.3(3)
O2 C9 C10 O4 -15.2(6)
C8 C9 C10 O4 100.2(5)
O2 C9 C10 O6 165.7(3)
C8 C9 C10 O6 -78.8(4)
C8 O1 C11 O2 8.0(4)
C8 O1 C11 C12 123.6(3)
C8 O1 C11 C13 -111.2(3)
C9 O2 C11 O1 -29.7(3)
C9 O2 C11 C12 -146.6(3)
C9 O2 C11 C13 88.2(4)
C15 O5 C14 O7 -2.0(7)
C15 O5 C14 C8 176.2(4)
O1 C8 C14 O7 -166.4(4)
C7 C8 C14 O7 -47.8(5)
C9 C8 C14 O7 80.1(5)
O1 C8 C14 O5 15.3(5)
C7 C8 C14 O5 133.9(4)
C9 C8 C14 O5 -98.2(4)
C14 O5 C15 C17 62.2(6)
C14 O5 C15 C16B -160.8(35)
C14 O5 C15 C18 -59.7(7)
C14 O5 C15 C16A 177.8(17)
C10 O6 C19 C21 -60.6(5)
C10 O6 C19 C20 -178.3(4)
C10 O6 C19 C22B 81.0(29)
C10 O6 C19 C22A 59.1(13)
